data_4060252
_journal_name_full Organometallics
_journal_paper_doi 10.1021/om034268l
_journal_year 2004
_chemical_formula_sum 'C15 H21 Cl N P'
_chemical_formula_weight 281.75
_space_group_IT_number 14
_symmetry_cell_setting monoclinic
_symmetry_space_group_name_Hall '-P 2yn'
_symmetry_space_group_name_H-M 'P 1 21/n 1'
_atom_sites_solution_hydrogens geom
_atom_sites_solution_primary direct
_atom_sites_solution_secondary difmap
_cell_angle_alpha 90.00
_cell_angle_beta 91.108(5)
_cell_angle_gamma 90.00
_cell_formula_units_Z 4
_cell_length_a 13.364(4)
_cell_length_b 7.5144(12)
_cell_length_c 15.789(5)
_cell_measurement_reflns_used ?
_cell_measurement_temperature 296(2)
_cell_measurement_theta_max ?
_cell_measurement_theta_min ?
_cell_volume 1585.3(7)
_diffrn_ambient_temperature 296(2)
_diffrn_detector_area_resol_mean ?
_diffrn_measurement_device_type 'IP Rigaku'
_diffrn_measurement_method IP
_diffrn_radiation_monochromator graphite
_diffrn_radiation_source 'rotation anode'
_diffrn_radiation_type MoK\a
_diffrn_radiation_wavelength 0.71073
_diffrn_reflns_av_R_equivalents 0.0000
_diffrn_reflns_av_sigmaI/netI 0.0637
_diffrn_reflns_limit_h_max 15
_diffrn_reflns_limit_h_min 0
_diffrn_reflns_limit_k_max 8
_diffrn_reflns_limit_k_min 0
_diffrn_reflns_limit_l_max 18
_diffrn_reflns_limit_l_min -18
_diffrn_reflns_number 2220
_diffrn_reflns_theta_max 24.99
_diffrn_reflns_theta_min 1.98
_diffrn_standards_decay_% ?
_diffrn_standards_interval_count ?
_diffrn_standards_interval_time ?
_diffrn_standards_number ?
_exptl_absorpt_coefficient_mu 0.326
_exptl_absorpt_correction_T_max 1.063
_exptl_absorpt_correction_T_min 0.879
_exptl_absorpt_correction_type abscor
_exptl_absorpt_process_details ?
_exptl_crystal_colour colourless
_exptl_crystal_density_diffrn 1.180
_exptl_crystal_density_meas ?
_exptl_crystal_density_method .
_exptl_crystal_description plate
_exptl_crystal_F_000 600
_exptl_crystal_size_max 0.34
_exptl_crystal_size_mid 0.23
_exptl_crystal_size_min 0.06
_refine_ls_extinction_coef 0.0043(16)
_refine_ls_extinction_expression Fc^*^=kFc[1+0.001xFc^2^\l^3^/sin(2\q)]^-1/4^
_refine_ls_extinction_method SHELXL
_refine_ls_goodness_of_fit_ref 1.131
_refine_ls_hydrogen_treatment constr
_refine_ls_matrix_type full
_refine_ls_number_parameters 164
_refine_ls_number_reflns 2220
_refine_ls_number_restraints 0
_refine_ls_restrained_S_all 1.131
_refine_ls_R_factor_all 0.0743
_refine_ls_R_factor_gt 0.0562
_refine_ls_shift/su_max 0.000
_refine_ls_shift/su_mean 0.000
_refine_ls_structure_factor_coef Fsqd
_refine_ls_weighting_details 'calc w=1/[\s^2^(Fo^2^)+(0.0523P)^2^+0.0000P] where P=(Fo^2^+2Fc^2^)/3'
_refine_ls_weighting_scheme calc
_refine_ls_wR_factor_gt 0.1276
_refine_ls_wR_factor_ref 0.1363
_reflns_number_gt 1894
_reflns_number_total 2220
_reflns_threshold_expression >2sigma(I)
_cod_original_sg_symbol_H-M P2(1)/n
_cod_database_code 4060252

loop_
_symmetry_equiv_pos_as_xyz
'x, y, z'
'-x+1/2, y+1/2, -z+1/2'
'-x, -y, -z'
'x-1/2, -y-1/2, z-1/2'

loop_
_atom_site_label
_atom_site_type_symbol
_atom_site_fract_x
_atom_site_fract_y
_atom_site_fract_z
_atom_site_U_iso_or_equiv
_atom_site_adp_type
_atom_site_occupancy
_atom_site_symmetry_multiplicity
_atom_site_calc_flag
_atom_site_refinement_flags
_atom_site_disorder_assembly
_atom_site_disorder_group
P1 P 0.26305(6) 0.18823(10) 0.44178(5) 0.0600(3) Uani 1 1 d . . .
Cl1 Cl 0.41762(7) 0.17585(13) 0.40867(6) 0.0903(4) Uani 1 1 d . . .
N1 N 0.23308(17) 0.4014(3) 0.43820(15) 0.0571(7) Uani 1 1 d . . .
C1 C 0.2787(2) 0.1465(4) 0.55479(19) 0.0579(8) Uani 1 1 d . . .
C2 C 0.3607(3) 0.1092(4) 0.6016(2) 0.0736(10) Uani 1 1 d . . .
H2 H 0.4256 0.1159 0.5816 0.088 Uiso 1 1 calc R . .
C3 C 0.3350(3) 0.0551(5) 0.6906(2) 0.0886(12) Uani 1 1 d . . .
H3A H 0.3571 -0.0654 0.7028 0.106 Uiso 1 1 calc R . .
H3B H 0.3647 0.1355 0.7320 0.106 Uiso 1 1 calc R . .
C4 C 0.1547(4) 0.0319(5) 0.7525(3) 0.0974(13) Uani 1 1 d . . .
H4 H 0.1765 -0.0044 0.8060 0.117 Uiso 1 1 calc R . .
C5 C 0.0548(4) 0.0507(6) 0.7343(3) 0.1105(16) Uani 1 1 d . . .
H5 H 0.0087 0.0272 0.7763 0.133 Uiso 1 1 calc R . .
C6 C 0.0207(3) 0.1038(6) 0.6550(3) 0.1041(14) Uani 1 1 d . . .
H6 H -0.0476 0.1147 0.6440 0.125 Uiso 1 1 calc R . .
C7 C 0.0888(3) 0.1411(5) 0.5911(2) 0.0813(11) Uani 1 1 d . . .
H7 H 0.0663 0.1769 0.5376 0.098 Uiso 1 1 calc R . .
C8 C 0.1897(3) 0.1238(4) 0.6086(2) 0.0616(8) Uani 1 1 d . . .
C9 C 0.2231(3) 0.0681(4) 0.6895(2) 0.0732(10) Uani 1 1 d . . .
C10 C 0.2794(3) 0.5397(4) 0.4937(2) 0.0670(9) Uani 1 1 d . . .
H10 H 0.3176 0.4768 0.5381 0.080 Uiso 1 1 calc R . .
C11 C 0.3535(3) 0.6572(5) 0.4471(3) 0.1022(14) Uani 1 1 d . . .
H11A H 0.4028 0.5838 0.4208 0.153 Uiso 1 1 calc R . .
H11B H 0.3859 0.7364 0.4867 0.153 Uiso 1 1 calc R . .
H11C H 0.3184 0.7253 0.4045 0.153 Uiso 1 1 calc R . .
C12 C 0.1999(3) 0.6481(5) 0.5379(3) 0.1010(13) Uani 1 1 d . . .
H12A H 0.1555 0.5695 0.5669 0.151 Uiso 1 1 calc R . .
H12B H 0.1626 0.7162 0.4967 0.151 Uiso 1 1 calc R . .
H12C H 0.2314 0.7272 0.5780 0.151 Uiso 1 1 calc R . .
C13 C 0.1772(3) 0.4664(5) 0.3606(2) 0.0761(10) Uani 1 1 d . . .
H13 H 0.1784 0.5967 0.3624 0.091 Uiso 1 1 calc R . .
C14 C 0.0680(3) 0.4099(6) 0.3638(3) 0.1251(18) Uani 1 1 d . . .
H14A H 0.0398 0.4502 0.4159 0.188 Uiso 1 1 calc R . .
H14B H 0.0636 0.2826 0.3608 0.188 Uiso 1 1 calc R . .
H14C H 0.0316 0.4614 0.3168 0.188 Uiso 1 1 calc R . .
C15 C 0.2269(4) 0.4108(6) 0.2791(2) 0.1202(17) Uani 1 1 d . . .
H15A H 0.2950 0.4517 0.2797 0.180 Uiso 1 1 calc R . .
H15B H 0.1914 0.4621 0.2316 0.180 Uiso 1 1 calc R . .
H15C H 0.2258 0.2834 0.2744 0.180 Uiso 1 1 calc R . .

loop_
_atom_site_aniso_label
_atom_site_aniso_U_11
_atom_site_aniso_U_22
_atom_site_aniso_U_33
_atom_site_aniso_U_23
_atom_site_aniso_U_13
_atom_site_aniso_U_12
P1 0.0685(6) 0.0578(5) 0.0538(5) -0.0015(4) 0.0046(4) 0.0040(4)
Cl1 0.0783(7) 0.1022(7) 0.0912(8) -0.0002(6) 0.0240(5) 0.0169(5)
N1 0.0682(16) 0.0506(14) 0.0525(16) -0.0007(11) -0.0015(13) 0.0047(11)
C1 0.068(2) 0.0510(17) 0.0551(19) 0.0028(13) 0.0005(16) 0.0055(14)
C2 0.079(2) 0.071(2) 0.071(2) 0.0057(18) -0.0023(19) 0.0030(18)
C3 0.120(4) 0.076(2) 0.069(3) 0.0122(18) -0.027(2) -0.001(2)
C4 0.144(4) 0.082(3) 0.067(3) 0.004(2) 0.015(3) -0.008(3)
C5 0.151(5) 0.093(3) 0.089(3) 0.005(2) 0.056(3) -0.001(3)
C6 0.094(3) 0.103(3) 0.118(4) 0.018(3) 0.042(3) 0.013(2)
C7 0.083(3) 0.078(2) 0.084(3) 0.0173(19) 0.019(2) 0.0103(19)
C8 0.076(2) 0.0531(18) 0.056(2) -0.0015(14) 0.0081(17) 0.0061(15)
C9 0.103(3) 0.059(2) 0.058(2) -0.0013(16) 0.004(2) -0.0003(18)
C10 0.088(2) 0.0556(18) 0.058(2) -0.0044(14) -0.0054(18) 0.0016(16)
C11 0.115(3) 0.090(3) 0.101(3) 0.001(2) 0.006(3) -0.037(2)
C12 0.132(4) 0.077(3) 0.093(3) -0.028(2) 0.007(3) 0.017(2)
C13 0.092(3) 0.071(2) 0.065(2) 0.0108(17) -0.014(2) 0.0024(19)
C14 0.102(3) 0.135(4) 0.137(4) 0.037(3) -0.053(3) -0.012(3)
C15 0.207(5) 0.101(3) 0.051(2) 0.006(2) -0.005(3) 0.019(3)
